data_7719918
loop_
_publ_author_name
'Sang, Mengjie'
'Liu, Yanqing'
'Liu, Guokui'
'Dang, Yangyang'

_publ_section_title
;
 Oxidation-induced irreversible phase transformation of
 ethyltriphenylphosphonium-based copper chloride single crystals for
 achieving second harmonic generation and magnetism
;
_journal_name_full 'Dalton Transactions'
_journal_paper_doi 10.1039/D5DT02573G
_journal_year 2025
_chemical_formula_moiety 'C20 H20 P, 0.5(Cl6 Cu2)'
_chemical_formula_sum 'C20 H20 Cl3 Cu P'
_chemical_formula_weight 461.22
_chemical_name_systematic C20H20Cl3CuP
_space_group_crystal_system monoclinic
_space_group_IT_number 15
_space_group_name_Hall '-C 2yc'
_space_group_name_H-M_alt 'C 1 2/c 1'
_atom_sites_solution_hydrogens geom
_atom_sites_solution_primary dual
_audit_creation_date 2025-10-24
_audit_creation_method
;
Olex2 1.3
(compiled 2020.11.12 svn.r5f609507 for OlexSys, GUI svn.r6408)
;
_audit_update_record
;
2025-10-24 deposited with the CCDC.	2025-11-21 downloaded from the CCDC.
;
_cell_angle_alpha 90
_cell_angle_beta 90.231(2)
_cell_angle_gamma 90
_cell_formula_units_Z 8
_cell_length_a 12.4981(8)
_cell_length_b 15.9011(8)
_cell_length_c 21.2416(12)
_cell_measurement_reflns_used 9940
_cell_measurement_temperature 293.15
_cell_measurement_theta_max 27.882
_cell_measurement_theta_min 2.281
_cell_volume 4221.4(4)
_computing_cell_refinement 'SAINT V8.40A (Bruker, 2019)'
_computing_data_reduction 'SAINT V8.40A (Bruker, 2019)'
_computing_molecular_graphics 'Olex2 1.3 (Dolomanov et al., 2009)'
_computing_publication_material 'Olex2 1.3 (Dolomanov et al., 2009)'
_computing_structure_refinement 'SHELXL 2018/3 (Sheldrick, 2015)'
_computing_structure_solution 'SHELXT 2018/2 (Sheldrick, 2018)'
_diffrn_ambient_temperature 293.15
_diffrn_measured_fraction_theta_full 0.999
_diffrn_measured_fraction_theta_max 0.992
_diffrn_measurement_device_type 'CCD area detector'
_diffrn_measurement_method 'phi and omega scans'
_diffrn_radiation_monochromator graphite
_diffrn_radiation_type MoK\a
_diffrn_radiation_wavelength 0.71073
_diffrn_reflns_av_R_equivalents 0.0417
_diffrn_reflns_av_unetI/netI 0.0291
_diffrn_reflns_Laue_measured_fraction_full 0.999
_diffrn_reflns_Laue_measured_fraction_max 0.992
_diffrn_reflns_limit_h_max 16
_diffrn_reflns_limit_h_min -16
_diffrn_reflns_limit_k_max 20
_diffrn_reflns_limit_k_min -20
_diffrn_reflns_limit_l_max 27
_diffrn_reflns_limit_l_min -28
_diffrn_reflns_number 32941
_diffrn_reflns_point_group_measured_fraction_full 0.999
_diffrn_reflns_point_group_measured_fraction_max 0.992
_diffrn_reflns_theta_full 25.242
_diffrn_reflns_theta_max 28.101
_diffrn_reflns_theta_min 2.073
_diffrn_source_current 30.0
_diffrn_source_power 1.5
_diffrn_source_voltage 50.0
_exptl_absorpt_coefficient_mu 1.491
_exptl_absorpt_correction_T_max 0.7456
_exptl_absorpt_correction_T_min 0.6252
_exptl_absorpt_correction_type multi-scan
_exptl_absorpt_process_details
;
SADABS-2016/2 (Bruker,2016/2) was used for absorption correction.
wR2(int) was 0.0738 before and 0.0525 after correction.
The Ratio of minimum to maximum transmission is 0.8385.
The \l/2 correction factor is Not present.
;
_exptl_crystal_colour 'dark brown'
_exptl_crystal_colour_modifier dark
_exptl_crystal_colour_primary brown
_exptl_crystal_density_diffrn 1.451
_exptl_crystal_description block
_exptl_crystal_F_000 1880
_exptl_crystal_size_max 0.15
_exptl_crystal_size_mid 0.12
_exptl_crystal_size_min 0.1
_refine_diff_density_max 0.884
_refine_diff_density_min -0.647
_refine_diff_density_rms 0.053
_refine_ls_extinction_coef 0.00321(17)
_refine_ls_extinction_expression Fc^*^=kFc[1+0.001xFc^2^\l^3^/sin(2\q)]^-1/4^
_refine_ls_extinction_method 'SHELXL-2018/3 (Sheldrick 2018)'
_refine_ls_goodness_of_fit_ref 1.031
_refine_ls_hydrogen_treatment constr
_refine_ls_matrix_type full
_refine_ls_number_parameters 228
_refine_ls_number_reflns 5109
_refine_ls_number_restraints 0
_refine_ls_restrained_S_all 1.031
_refine_ls_R_factor_all 0.0648
_refine_ls_R_factor_gt 0.0366
_refine_ls_shift/su_max 0.002
_refine_ls_shift/su_mean 0.000
_refine_ls_structure_factor_coef Fsqd
_refine_ls_weighting_details 'w=1/[\s^2^(Fo^2^)+(0.0363P)^2^+5.2521P] where P=(Fo^2^+2Fc^2^)/3'
_refine_ls_weighting_scheme calc
_refine_ls_wR_factor_gt 0.0847
_refine_ls_wR_factor_ref 0.0971
_reflns_Friedel_coverage 0.000
_reflns_number_gt 3543
_reflns_number_total 5109
_reflns_threshold_expression 'I > 2\s(I)'
_cod_data_source_file d5dt02573g2.cif
_cod_data_source_block x1_CCDC1
_cod_database_code 7719918
_shelx_shelxl_version_number 2018/3
_shelx_space_group_comment
;
The symmetry employed for this shelxl refinement is uniquely defined
by the following loop, which should always be used as a source of
symmetry information in preference to the above space-group names.
They are only intended as comments.
;
_shelx_estimated_absorpt_t_max 0.865
_shelx_estimated_absorpt_t_min 0.807
_olex2_refinement_description
;
1. Fixed Uiso
 At 1.2 times of:
  All C(H) groups, All C(H,H) groups
 At 1.5 times of:
  All C(H,H,H) groups
2.a Secondary CH2 refined with riding coordinates:
 C00A(H00A,H00B)
2.b Aromatic/amide H refined with riding coordinates:
 C009(H009), C00B(H00C), C00C(H00D), C00D(H00E), C00E(H00F), C00G(H00J),
 C00H(H00K), C00I(H00L), C00J(H00M), C00K(H00N), C00L(H00O), C00M(H00P),
 C00N(H00Q), C00O(H00R), C00P(H00S)
2.c Idealised Me refined as rotating group:
 C00F(H00G,H00H,H00I)
;
_olex2_submission_special_instructions 'No special instructions were received'

loop_
_space_group_symop_operation_xyz
'x, y, z'
'-x, y, -z+1/2'
'x+1/2, y+1/2, z'
'-x+1/2, y+1/2, -z+1/2'
'-x, -y, -z'
'x, -y, z-1/2'
'-x+1/2, -y+1/2, -z'
'x+1/2, -y+1/2, z-1/2'

loop_
_atom_site_label
_atom_site_type_symbol
_atom_site_fract_x
_atom_site_fract_y
_atom_site_fract_z
_atom_site_U_iso_or_equiv
_atom_site_adp_type
_atom_site_occupancy
_atom_site_site_symmetry_order
_atom_site_calc_flag
_atom_site_refinement_flags_posn
_atom_site_refinement_flags_adp
_atom_site_refinement_flags_occupancy
_atom_site_disorder_assembly
_atom_site_disorder_group
Cu01 Cu 0.06951(3) 0.72133(2) 0.68288(2) 0.05181(13) Uani 1 1 d . . . . .
P002 P 0.46941(5) 0.68022(4) 0.58490(3) 0.04453(17) Uani 1 1 d . . . . .
Cl03 Cl 0.06387(7) 0.65038(5) 0.59451(3) 0.0685(2) Uani 1 1 d . . . . .
Cl04 Cl 0.18706(7) 0.81730(5) 0.65627(4) 0.0740(2) Uani 1 1 d . . . . .
Cl05 Cl 0.10975(6) 0.71440(7) 0.78887(4) 0.0795(3) Uani 1 1 d . . . . .
C006 C 0.4344(2) 0.60408(16) 0.64304(11) 0.0446(6) Uani 1 1 d . . . . .
C007 C 0.5887(2) 0.65001(18) 0.54404(13) 0.0521(6) Uani 1 1 d . . . . .
C008 C 0.4974(2) 0.77937(16) 0.62169(13) 0.0507(6) Uani 1 1 d . . . . .
C009 C 0.3623(2) 0.62769(18) 0.68925(12) 0.0550(7) Uani 1 1 d . . . . .
H009 H 0.340813 0.683479 0.692788 0.066 Uiso 1 1 calc R U . . .
C00A C 0.3577(2) 0.68797(19) 0.53185(13) 0.0558(7) Uani 1 1 d . . . . .
H00A H 0.297645 0.713062 0.553712 0.067 Uiso 1 1 calc R U . . .
H00B H 0.376476 0.724607 0.497093 0.067 Uiso 1 1 calc R U . . .
C00B C 0.4660(3) 0.52084(18) 0.63784(14) 0.0625(7) Uani 1 1 d . . . . .
H00C H 0.513749 0.504631 0.606620 0.075 Uiso 1 1 calc R U . . .
C00C C 0.5707(3) 0.7825(2) 0.67091(14) 0.0650(8) Uani 1 1 d . . . . .
H00D H 0.598615 0.732780 0.687120 0.078 Uiso 1 1 calc R U . . .
C00D C 0.3549(3) 0.4853(2) 0.72489(17) 0.0798(11) Uani 1 1 d . . . . .
H00E H 0.328187 0.445207 0.752521 0.096 Uiso 1 1 calc R U . . .
C00E C 0.3227(3) 0.5678(2) 0.72990(15) 0.0710(9) Uani 1 1 d . . . . .
H00F H 0.274063 0.583240 0.760832 0.085 Uiso 1 1 calc R U . . .
C00F C 0.3243(3) 0.6021(2) 0.50596(15) 0.0714(9) Uani 1 1 d . . . . .
H00G H 0.272193 0.609552 0.473132 0.107 Uiso 1 1 calc R U . . .
H00H H 0.294004 0.568935 0.539196 0.107 Uiso 1 1 calc R U . . .
H00I H 0.385896 0.573756 0.489309 0.107 Uiso 1 1 calc R U . . .
C00G C 0.4260(3) 0.4623(2) 0.67946(18) 0.0801(10) Uani 1 1 d . . . . .
H00J H 0.447725 0.406549 0.676540 0.096 Uiso 1 1 calc R U . . .
C00H C 0.5985(3) 0.6645(2) 0.48026(15) 0.0696(8) Uani 1 1 d . . . . .
H00K H 0.540165 0.683756 0.457074 0.084 Uiso 1 1 calc R U . . .
C00I C 0.4564(3) 0.8534(2) 0.59798(18) 0.0719(9) Uani 1 1 d . . . . .
H00L H 0.407288 0.852831 0.564983 0.086 Uiso 1 1 calc R U . . .
C00J C 0.6767(2) 0.6225(2) 0.57804(17) 0.0786(10) Uani 1 1 d . . . . .
H00M H 0.671188 0.612711 0.621072 0.094 Uiso 1 1 calc R U . . .
C00K C 0.6027(3) 0.8583(2) 0.69604(18) 0.0822(10) Uani 1 1 d . . . . .
H00N H 0.651636 0.859731 0.729098 0.099 Uiso 1 1 calc R U . . .
C00L C 0.5623(3) 0.9311(2) 0.6723(2) 0.0880(11) Uani 1 1 d . . . . .
H00O H 0.584276 0.982359 0.688954 0.106 Uiso 1 1 calc R U . . .
C00M C 0.4901(3) 0.9294(2) 0.6244(2) 0.0910(12) Uani 1 1 d . . . . .
H00P H 0.462587 0.979650 0.608921 0.109 Uiso 1 1 calc R U . . .
C00N C 0.7808(3) 0.6232(3) 0.4845(3) 0.0998(14) Uani 1 1 d . . . . .
H00Q H 0.845503 0.613765 0.464143 0.120 Uiso 1 1 calc R U . . .
C00O C 0.6955(3) 0.6503(3) 0.4510(2) 0.0923(12) Uani 1 1 d . . . . .
H00R H 0.701932 0.659414 0.407933 0.111 Uiso 1 1 calc R U . . .
C00P C 0.7734(3) 0.6096(3) 0.5474(2) 0.0987(13) Uani 1 1 d . . . . .
H00S H 0.833057 0.591693 0.570055 0.118 Uiso 1 1 calc R U . . .

loop_
_atom_site_aniso_label
_atom_site_aniso_U_11
_atom_site_aniso_U_22
_atom_site_aniso_U_33
_atom_site_aniso_U_23
_atom_site_aniso_U_13
_atom_site_aniso_U_12
Cu01 0.0488(2) 0.0592(2) 0.0475(2) -0.00179(15) 0.00780(13) -0.00172(15)
P002 0.0398(3) 0.0483(4) 0.0455(3) 0.0064(3) 0.0008(3) 0.0042(3)
Cl03 0.0850(6) 0.0643(5) 0.0562(4) -0.0092(3) 0.0103(4) -0.0142(4)
Cl04 0.0767(5) 0.0653(5) 0.0801(5) -0.0170(4) 0.0272(4) -0.0188(4)
Cl05 0.0479(4) 0.1387(8) 0.0520(4) -0.0020(4) 0.0022(3) 0.0126(4)
C006 0.0473(14) 0.0446(14) 0.0418(13) 0.0041(10) -0.0070(10) -0.0002(11)
C007 0.0414(14) 0.0560(16) 0.0589(16) -0.0060(13) 0.0037(11) 0.0008(12)
C008 0.0448(14) 0.0451(15) 0.0623(16) 0.0047(12) 0.0127(12) -0.0001(12)
C009 0.0577(17) 0.0548(16) 0.0525(15) 0.0072(12) 0.0022(12) 0.0000(13)
C00A 0.0437(15) 0.0690(18) 0.0546(16) 0.0167(14) -0.0030(12) 0.0060(13)
C00B 0.074(2) 0.0490(16) 0.0643(18) 0.0020(14) -0.0039(15) 0.0088(15)
C00C 0.078(2) 0.0548(17) 0.0618(18) 0.0006(14) -0.0040(15) -0.0041(15)
C00D 0.084(2) 0.077(2) 0.078(2) 0.0383(19) -0.0209(19) -0.028(2)
C00E 0.069(2) 0.086(2) 0.0580(18) 0.0167(16) 0.0040(15) -0.0097(18)
C00F 0.0611(19) 0.087(2) 0.0663(19) 0.0002(17) -0.0161(15) -0.0036(17)
C00G 0.101(3) 0.0477(18) 0.092(3) 0.0166(17) -0.021(2) 0.0013(18)
C00H 0.0632(19) 0.080(2) 0.0661(19) -0.0005(16) 0.0154(15) -0.0056(16)
C00I 0.0551(18) 0.0551(19) 0.105(3) 0.0130(17) -0.0025(17) 0.0035(15)
C00J 0.0513(18) 0.104(3) 0.080(2) -0.010(2) -0.0030(16) 0.0148(18)
C00K 0.091(3) 0.071(2) 0.085(2) -0.0097(19) -0.0030(19) -0.018(2)
C00L 0.087(3) 0.059(2) 0.118(3) -0.014(2) 0.020(2) -0.017(2)
C00M 0.076(2) 0.0470(19) 0.150(4) 0.011(2) 0.011(3) 0.0052(17)
C00N 0.062(2) 0.103(3) 0.135(4) -0.037(3) 0.042(3) -0.017(2)
C00O 0.080(3) 0.107(3) 0.091(3) -0.016(2) 0.041(2) -0.018(2)
C00P 0.0447(19) 0.115(3) 0.137(4) -0.019(3) -0.003(2) 0.013(2)

loop_
_atom_type_symbol
_atom_type_description
_atom_type_scat_dispersion_real
_atom_type_scat_dispersion_imag
_atom_type_scat_source
C C 0.0033 0.0016 'International Tables Vol C Tables 4.2.6.8 and 6.1.1.4'
H H 0.0000 0.0000 'International Tables Vol C Tables 4.2.6.8 and 6.1.1.4'
Cl Cl 0.1484 0.1585 'International Tables Vol C Tables 4.2.6.8 and 6.1.1.4'
Cu Cu 0.3201 1.2651 'International Tables Vol C Tables 4.2.6.8 and 6.1.1.4'
P P 0.1023 0.0942 'International Tables Vol C Tables 4.2.6.8 and 6.1.1.4'

loop_
_geom_angle_atom_site_label_1
_geom_angle_atom_site_label_2
_geom_angle_atom_site_label_3
_geom_angle
_geom_angle_site_symmetry_1
_geom_angle_site_symmetry_3
_geom_angle_publ_flag
Cl03 Cu01 Cl04 99.01(3) . . ?
Cl03 Cu01 Cl05 99.74(3) . 2_556 ?
Cl03 Cu01 Cl05 144.83(4) . . ?
Cl04 Cu01 Cl05 98.11(4) . . ?
Cl04 Cu01 Cl05 138.30(4) . 2_556 ?
Cl05 Cu01 Cl05 87.27(3) . 2_556 ?
C006 P002 C007 111.09(13) . . ?
C006 P002 C008 110.03(12) . . ?
C006 P002 C00A 106.76(12) . . ?
C007 P002 C00A 111.15(13) . . ?
C008 P002 C007 106.58(13) . . ?
C008 P002 C00A 111.28(14) . . ?
Cu01 Cl05 Cu01 92.47(3) . 2_556 ?
C009 C006 P002 117.9(2) . . ?
C00B C006 P002 121.4(2) . . ?
C00B C006 C009 120.1(3) . . ?
C00H C007 P002 120.5(2) . . ?
C00H C007 C00J 119.5(3) . . ?
C00J C007 P002 119.5(2) . . ?
C00C C008 P002 119.1(2) . . ?
C00I C008 P002 121.4(2) . . ?
C00I C008 C00C 119.1(3) . . ?
C006 C009 H009 120.3 . . ?
C00E C009 C006 119.5(3) . . ?
C00E C009 H009 120.3 . . ?
P002 C00A H00A 109.2 . . ?
P002 C00A H00B 109.2 . . ?
H00A C00A H00B 107.9 . . ?
C00F C00A P002 112.0(2) . . ?
C00F C00A H00A 109.2 . . ?
C00F C00A H00B 109.2 . . ?
C006 C00B H00C 120.4 . . ?
C00G C00B C006 119.2(3) . . ?
C00G C00B H00C 120.4 . . ?
C008 C00C H00D 119.6 . . ?
C00K C00C C008 120.9(3) . . ?
C00K C00C H00D 119.6 . . ?
C00E C00D H00E 119.9 . . ?
C00G C00D H00E 119.9 . . ?
C00G C00D C00E 120.1(3) . . ?
C009 C00E H00F 119.9 . . ?
C00D C00E C009 120.3(3) . . ?
C00D C00E H00F 119.9 . . ?
C00A C00F H00G 109.5 . . ?
C00A C00F H00H 109.5 . . ?
C00A C00F H00I 109.5 . . ?
H00G C00F H00H 109.5 . . ?
H00G C00F H00I 109.5 . . ?
H00H C00F H00I 109.5 . . ?
C00B C00G H00J 119.6 . . ?
C00D C00G C00B 120.8(3) . . ?
C00D C00G H00J 119.6 . . ?
C007 C00H H00K 120.2 . . ?
C007 C00H C00O 119.7(4) . . ?
C00O C00H H00K 120.2 . . ?
C008 C00I H00L 120.6 . . ?
C008 C00I C00M 118.8(3) . . ?
C00M C00I H00L 120.6 . . ?
C007 C00J H00M 120.2 . . ?
C007 C00J C00P 119.5(4) . . ?
C00P C00J H00M 120.2 . . ?
C00C C00K H00N 120.2 . . ?
C00L C00K C00C 119.7(4) . . ?
C00L C00K H00N 120.2 . . ?
C00K C00L H00O 119.8 . . ?
C00M C00L C00K 120.4(4) . . ?
C00M C00L H00O 119.8 . . ?
C00I C00M H00P 119.4 . . ?
C00L C00M C00I 121.1(3) . . ?
C00L C00M H00P 119.4 . . ?
C00O C00N H00Q 119.6 . . ?
C00O C00N C00P 120.8(4) . . ?
C00P C00N H00Q 119.6 . . ?
C00H C00O H00R 119.7 . . ?
C00N C00O C00H 120.5(4) . . ?
C00N C00O H00R 119.7 . . ?
C00J C00P H00S 120.0 . . ?
C00N C00P C00J 120.0(4) . . ?
C00N C00P H00S 120.0 . . ?

loop_
_geom_bond_atom_site_label_1
_geom_bond_atom_site_label_2
_geom_bond_distance
_geom_bond_site_symmetry_2
_geom_bond_publ_flag
Cu01 Cl03 2.1909(8) . ?
Cu01 Cl04 2.1939(8) . ?
Cu01 Cl05 2.3243(8) 2_556 ?
Cu01 Cl05 2.3076(8) . ?
P002 C006 1.785(2) . ?
P002 C007 1.794(3) . ?
P002 C008 1.793(3) . ?
P002 C00A 1.795(3) . ?
C006 C009 1.387(4) . ?
C006 C00B 1.386(4) . ?
C007 C00H 1.380(4) . ?
C007 C00J 1.384(4) . ?
C008 C00C 1.389(4) . ?
C008 C00I 1.379(4) . ?
C009 H009 0.9300 . ?
C009 C00E 1.378(4) . ?
C00A H00A 0.9700 . ?
C00A H00B 0.9700 . ?
C00A C00F 1.530(4) . ?
C00B H00C 0.9300 . ?
C00B C00G 1.379(5) . ?
C00C H00D 0.9300 . ?
C00C C00K 1.377(4) . ?
C00D H00E 0.9300 . ?
C00D C00E 1.376(5) . ?
C00D C00G 1.364(5) . ?
C00E H00F 0.9300 . ?
C00F H00G 0.9600 . ?
C00F H00H 0.9600 . ?
C00F H00I 0.9600 . ?
C00G H00J 0.9300 . ?
C00H H00K 0.9300 . ?
C00H C00O 1.383(5) . ?
C00I H00L 0.9300 . ?
C00I C00M 1.395(5) . ?
C00J H00M 0.9300 . ?
C00J C00P 1.390(5) . ?
C00K H00N 0.9300 . ?
C00K C00L 1.358(5) . ?
C00L H00O 0.9300 . ?
C00L C00M 1.358(6) . ?
C00M H00P 0.9300 . ?
C00N H00Q 0.9300 . ?
C00N C00O 1.350(6) . ?
C00N C00P 1.359(6) . ?
C00O H00R 0.9300 . ?
C00P H00S 0.9300 . ?

loop_
_geom_torsion_atom_site_label_1
_geom_torsion_atom_site_label_2
_geom_torsion_atom_site_label_3
_geom_torsion_atom_site_label_4
_geom_torsion
_geom_torsion_site_symmetry_1
_geom_torsion_site_symmetry_2
_geom_torsion_site_symmetry_3
_geom_torsion_site_symmetry_4
_geom_torsion_publ_flag
P002 C006 C009 C00E 171.6(2) . . . . ?
P002 C006 C00B C00G -171.9(2) . . . . ?
P002 C007 C00H C00O 172.2(3) . . . . ?
P002 C007 C00J C00P -171.6(3) . . . . ?
P002 C008 C00C C00K 173.2(3) . . . . ?
P002 C008 C00I C00M -173.1(3) . . . . ?
C006 P002 C007 C00H 141.9(2) . . . . ?
C006 P002 C007 C00J -46.8(3) . . . . ?
C006 P002 C008 C00C 52.5(3) . . . . ?
C006 P002 C008 C00I -134.5(2) . . . . ?
C006 P002 C00A C00F -53.2(2) . . . . ?
C006 C009 C00E C00D 0.4(5) . . . . ?
C006 C00B C00G C00D 0.9(5) . . . . ?
C007 P002 C006 C009 163.4(2) . . . . ?
C007 P002 C006 C00B -25.2(3) . . . . ?
C007 P002 C008 C00C -68.1(3) . . . . ?
C007 P002 C008 C00I 105.0(3) . . . . ?
C007 P002 C00A C00F 68.1(2) . . . . ?
C007 C00H C00O C00N -0.7(6) . . . . ?
C007 C00J C00P C00N -0.7(6) . . . . ?
C008 P002 C006 C009 45.6(2) . . . . ?
C008 P002 C006 C00B -143.0(2) . . . . ?
C008 P002 C007 C00H -98.2(3) . . . . ?
C008 P002 C007 C00J 73.1(3) . . . . ?
C008 P002 C00A C00F -173.3(2) . . . . ?
C008 C00C C00K C00L -0.2(5) . . . . ?
C008 C00I C00M C00L 0.4(6) . . . . ?
C009 C006 C00B C00G -0.7(4) . . . . ?
C00A P002 C006 C009 -75.3(2) . . . . ?
C00A P002 C006 C00B 96.1(3) . . . . ?
C00A P002 C007 C00H 23.2(3) . . . . ?
C00A P002 C007 C00J -165.5(3) . . . . ?
C00A P002 C008 C00C 170.6(2) . . . . ?
C00A P002 C008 C00I -16.4(3) . . . . ?
C00B C006 C009 C00E 0.1(4) . . . . ?
C00C C008 C00I C00M -0.1(5) . . . . ?
C00C C00K C00L C00M 0.6(6) . . . . ?
C00E C00D C00G C00B -0.4(6) . . . . ?
C00G C00D C00E C009 -0.2(5) . . . . ?
C00H C007 C00J C00P -0.2(5) . . . . ?
C00I C008 C00C C00K 0.0(5) . . . . ?
C00J C007 C00H C00O 0.9(5) . . . . ?
C00K C00L C00M C00I -0.7(6) . . . . ?
C00O C00N C00P C00J 0.9(7) . . . . ?
C00P C00N C00O C00H -0.2(7) . . . . ?
